data_4126481
loop_
_publ_author_name
'Walsh, Dylan J.'
'Lau, Sii Hong'
'Hyatt, Michael G.'
'Guironnet, Damien'

_publ_contact_author
; 
Damien Guironnet
University of Illinois Urbana-Champaign
Department of Chemical and Biomolecular Engineering
121 Roger Adams Laboratory MC 712
Urbana, Illinois  61801 
USA 
;
_publ_section_title
;
 Kinetic Study of Living Ring-Opening Metathesis Polymerization with
 Third-Generation Grubbs Catalysts
;
_journal_name_full 'Journal of the American Chemical Society'
_journal_paper_doi 10.1021/jacs.7b08010
_journal_year 2017
_chemical_formula_moiety 'C33 H37 Cl2 N3 Ru'
_chemical_formula_sum 'C33 H37 Cl2 N3 Ru'
_chemical_formula_weight 647.62
_chemical_name_systematic
; 
? 
;
_space_group_crystal_system orthorhombic
_space_group_IT_number 61
_space_group_name_Hall '-P 2ac 2ab'
_space_group_name_H-M_alt 'P b c a'
_symmetry_space_group_name_Hall '-P 2ac 2ab'
_symmetry_space_group_name_H-M 'P b c a'
_atom_sites_solution_hydrogens geom
_audit_creation_method SHELXL-2014/7
_audit_update_record
; 
? 
;
_cell_angle_alpha 90
_cell_angle_beta 90
_cell_angle_gamma 90
_cell_formula_units_Z 8
_cell_length_a 16.3878(4)
_cell_length_b 16.6254(4)
_cell_length_c 22.6550(6)
_cell_measurement_reflns_used 56039
_cell_measurement_temperature 100(2)
_cell_measurement_theta_max 26.41
_cell_measurement_theta_min 2.45
_cell_volume 6172.4(3)
_computing_cell_refinement 'SAINT V8.37A (Bruker, 2014)'
_computing_data_collection 'APEX3 V2016.9-0 (Bruker, 2016)'
_computing_data_reduction
; 
SAINT V8.34A, XPREP v2014/2, SADABS V2014/7 (Krause et al., 2015), 
TWINABS V2012/1 (Bruker, 2014) 
;
_computing_molecular_graphics
; 
SHELXTL v2014-7 (Bruker, 2014), CrystalMaker v2.7.7 (CrystalMaker, 1994) 
;
_computing_publication_material 'XCIF V2014-2 (Bruker, 2014)'
_computing_structure_refinement 'SHELX-2014-7 (Sheldrick, 2015)'
_computing_structure_solution 'SHELX-2014-7 (Sheldrick, 2015)'
_diffrn_ambient_temperature 100(2)
_diffrn_measured_fraction_theta_full 0.999
_diffrn_measured_fraction_theta_max 0.996
_diffrn_measurement_device 'Bruker D8 Venture/Photon 100'
_diffrn_measurement_method 'profile data from \f and \w scans'
_diffrn_radiation_monochromator 'multilayer mirrors'
_diffrn_radiation_source 'microfocus sealed tube'
_diffrn_radiation_type MoK\a
_diffrn_radiation_wavelength 0.71073
_diffrn_radiation_wavelength_id dd09hsa
_diffrn_reflns_av_R_equivalents 0.0609
_diffrn_reflns_av_unetI/netI 0.0170
_diffrn_reflns_Laue_measured_fraction_full 0.999
_diffrn_reflns_Laue_measured_fraction_max 0.996
_diffrn_reflns_limit_h_max 20
_diffrn_reflns_limit_h_min -20
_diffrn_reflns_limit_k_max 20
_diffrn_reflns_limit_k_min -19
_diffrn_reflns_limit_l_max 28
_diffrn_reflns_limit_l_min -28
_diffrn_reflns_number 144774
_diffrn_reflns_point_group_measured_fraction_full 0.999
_diffrn_reflns_point_group_measured_fraction_max 0.996
_diffrn_reflns_theta_full 25.242
_diffrn_reflns_theta_max 26.447
_diffrn_reflns_theta_min 2.450
_exptl_absorpt_coefficient_mu 0.707
_exptl_absorpt_correction_T_max 0.95945
_exptl_absorpt_correction_T_min 0.83109
_exptl_absorpt_correction_type numerical
_exptl_absorpt_process_details 'SADABS V2014/7 (Krause et al., 2015)'
_exptl_crystal_colour green
_exptl_crystal_density_diffrn 1.394
_exptl_crystal_density_method 'not measured'
_exptl_crystal_description plate
_exptl_crystal_F_000 2672
_exptl_crystal_id dd09hsa
_exptl_crystal_preparation
; 
The data crystal was mounted using oil (Parantone-N, Exxon) to a 
??0.3 mm cryo-loop (Hampton Research)with the (-1 5 1) scattering 
planes roughly normal to the spindle axis. 
;
_exptl_crystal_size_max 0.498
_exptl_crystal_size_mid 0.256
_exptl_crystal_size_min 0.096
_refine_diff_density_max 2.192
_refine_diff_density_min -0.556
_refine_diff_density_rms 0.071
_refine_ls_extinction_method none
_refine_ls_goodness_of_fit_ref 1.032
_refine_ls_hydrogen_treatment constr
_refine_ls_matrix_type full
_refine_ls_number_parameters 413
_refine_ls_number_reflns 6337
_refine_ls_number_restraints 199
_refine_ls_restrained_S_all 1.021
_refine_ls_R_factor_all 0.0393
_refine_ls_R_factor_gt 0.0313
_refine_ls_shift/su_max 0.002
_refine_ls_shift/su_mean 0.000
_refine_ls_structure_factor_coef Fsqd
_refine_ls_weighting_details 'w=1/[\s^2^(Fo^2^)+(0.0270P)^2^+13.0747P] where P=(Fo^2^+2Fc^2^)/3'
_refine_ls_weighting_scheme calc
_refine_ls_wR_factor_gt 0.0715
_refine_ls_wR_factor_ref 0.0756
_reflns_Friedel_coverage 0.000
_reflns_number_gt 5524
_reflns_number_total 6337
_reflns_threshold_expression 'I > 2\s(I)'
_cod_data_source_file ja7b08010_si_002.cif
_cod_data_source_block dd09hsa
_cod_database_code 4126481
_shelx_shelxl_version_number 2014/7
_shelx_space_group_comment
; 
The symmetry employed for this shelxl refinement is uniquely defined 
by the following loop, which should always be used as a source of 
symmetry information in preference to the above space-group names. 
They are only intended as comments. 
;
_shelx_estimated_absorpt_t_min 0.720
_shelx_estimated_absorpt_t_max 0.935

loop_
_space_group_symop_operation_xyz
'x, y, z'
'-x+1/2, -y, z+1/2'
'-x, y+1/2, -z+1/2'
'x+1/2, -y+1/2, -z'
'-x, -y, -z'
'x-1/2, y, -z-1/2'
'x, -y-1/2, z-1/2'
'-x-1/2, y-1/2, z'

loop_
_atom_site_label
_atom_site_type_symbol
_atom_site_fract_x
_atom_site_fract_y
_atom_site_fract_z
_atom_site_U_iso_or_equiv
_atom_site_adp_type
_atom_site_occupancy
_atom_site_site_symmetry_order
_atom_site_calc_flag
_atom_site_refinement_flags_posn
_atom_site_refinement_flags_adp
_atom_site_refinement_flags_occupancy
_atom_site_disorder_assembly
_atom_site_disorder_group
Ru1 Ru 0.57261(2) 0.57993(2) 0.70310(2) 0.01312(6) Uani 1 1 d . . . . .
Cl1 Cl 0.48230(4) 0.46718(4) 0.70763(3) 0.02609(14) Uani 1 1 d . . . . .
Cl2 Cl 0.67696(4) 0.67697(3) 0.71622(3) 0.02342(14) Uani 1 1 d . . . . .
N1 N 0.43506(12) 0.70851(12) 0.69158(8) 0.0170(4) Uani 1 1 d . . . . .
N2 N 0.47017(12) 0.68070(12) 0.78139(8) 0.0179(4) Uani 1 1 d . . . . .
N3 N 0.66714(12) 0.49303(12) 0.70594(9) 0.0172(4) Uani 1 1 d . . . . .
C1 C 0.55783(16) 0.58347(15) 0.62308(11) 0.0238(5) Uani 1 1 d D . . . .
H1 H 0.5021 0.5763 0.6129 0.029 Uiso 1 1 calc R U . A 1
C2 C 0.6085(4) 0.5944(10) 0.5707(3) 0.0252(14) Uani 0.659(14) 1 d D U P B 1
C3 C 0.6900(5) 0.6167(6) 0.5726(3) 0.0321(15) Uani 0.659(14) 1 d D U P B 1
H3 H 0.7158 0.6257 0.6096 0.039 Uiso 0.659(14) 1 calc R U P B 1
C4 C 0.7343(5) 0.6260(4) 0.5207(3) 0.0396(15) Uani 0.659(14) 1 d D U P B 1
H4 H 0.7896 0.6430 0.5221 0.047 Uiso 0.659(14) 1 calc R U P B 1
C5 C 0.6974(6) 0.6105(4) 0.4669(3) 0.0420(17) Uani 0.659(14) 1 d D U P B 1
H5 H 0.7278 0.6171 0.4315 0.050 Uiso 0.659(14) 1 calc R U P B 1
C6 C 0.6171(5) 0.5854(4) 0.4640(2) 0.0397(15) Uani 0.659(14) 1 d D U P B 1
H6 H 0.5927 0.5734 0.4269 0.048 Uiso 0.659(14) 1 calc R U P B 1
C7 C 0.5723(5) 0.5779(5) 0.5156(3) 0.0326(14) Uani 0.659(14) 1 d D U P B 1
H7 H 0.5169 0.5615 0.5139 0.039 Uiso 0.659(14) 1 calc R U P B 1
C2A C 0.6208(9) 0.598(2) 0.5775(5) 0.030(2) Uani 0.341(14) 1 d D U P B 2
C3A C 0.7038(8) 0.6117(13) 0.5869(5) 0.030(2) Uani 0.341(14) 1 d D U P B 2
H3A H 0.7245 0.6122 0.6261 0.035 Uiso 0.341(14) 1 calc R U P B 2
C4A C 0.7569(8) 0.6246(9) 0.5397(6) 0.038(2) Uani 0.341(14) 1 d D U P B 2
H4A H 0.8133 0.6337 0.5470 0.045 Uiso 0.341(14) 1 calc R U P B 2
C5A C 0.7277(9) 0.6240(9) 0.4824(6) 0.042(2) Uani 0.341(14) 1 d D U P B 2
H5A H 0.7641 0.6344 0.4506 0.050 Uiso 0.341(14) 1 calc R U P B 2
C6A C 0.6464(9) 0.6085(10) 0.4706(5) 0.041(2) Uani 0.341(14) 1 d D U P B 2
H6A H 0.6271 0.6043 0.4312 0.050 Uiso 0.341(14) 1 calc R U P B 2
C7A C 0.5937(8) 0.5992(10) 0.5183(5) 0.037(2) Uani 0.341(14) 1 d D U P B 2
H7A H 0.5370 0.5932 0.5107 0.044 Uiso 0.341(14) 1 calc R U P B 2
C8 C 0.48466(13) 0.66241(13) 0.72428(10) 0.0139(4) Uani 1 1 d . . . . .
C9 C 0.38205(16) 0.76243(16) 0.72661(10) 0.0245(6) Uani 1 1 d . . . . .
H9A H 0.3236 0.7502 0.7201 0.029 Uiso 1 1 calc R U . . .
H9B H 0.3923 0.8196 0.7169 0.029 Uiso 1 1 calc R U . . .
C10 C 0.40763(15) 0.74326(16) 0.78982(10) 0.0218(5) Uani 1 1 d . . . . .
H10A H 0.4306 0.7912 0.8097 0.026 Uiso 1 1 calc R U . . .
H10B H 0.3611 0.7227 0.8132 0.026 Uiso 1 1 calc R U . . .
C11 C 0.42838(14) 0.71087(14) 0.62858(10) 0.0165(5) Uani 1 1 d . . . . .
C12 C 0.47739(15) 0.76449(14) 0.59694(11) 0.0203(5) Uani 1 1 d . . . . .
C13 C 0.46738(16) 0.76763(16) 0.53598(11) 0.0237(5) Uani 1 1 d . . . . .
H13 H 0.4998 0.8039 0.5136 0.028 Uiso 1 1 calc R U . . .
C14 C 0.41138(16) 0.71915(16) 0.50698(11) 0.0240(5) Uani 1 1 d . . . . .
C15 C 0.36348(15) 0.66682(16) 0.53992(11) 0.0224(5) Uani 1 1 d . . . . .
H15 H 0.3249 0.6337 0.5203 0.027 Uiso 1 1 calc R U . . .
C16 C 0.37067(14) 0.66176(15) 0.60108(10) 0.0182(5) Uani 1 1 d . . . . .
C17 C 0.54104(17) 0.81459(16) 0.62776(12) 0.0285(6) Uani 1 1 d . . . . .
H17A H 0.5682 0.8494 0.5990 0.043 Uiso 1 1 calc R U . . .
H17B H 0.5814 0.7792 0.6463 0.043 Uiso 1 1 calc R U . . .
H17C H 0.5149 0.8478 0.6581 0.043 Uiso 1 1 calc R U . . .
C18 C 0.4050(2) 0.7209(2) 0.44070(12) 0.0383(7) Uani 1 1 d . . . . .
H18A H 0.4291 0.7709 0.4258 0.057 Uiso 1 1 calc R U . . .
H18B H 0.3475 0.7183 0.4291 0.057 Uiso 1 1 calc R U . . .
H18C H 0.4344 0.6748 0.4241 0.057 Uiso 1 1 calc R U . . .
C19 C 0.32086(16) 0.60312(16) 0.63651(12) 0.0250(6) Uani 1 1 d . . . . .
H19A H 0.2879 0.5701 0.6098 0.038 Uiso 1 1 calc R U . . .
H19B H 0.2849 0.6327 0.6634 0.038 Uiso 1 1 calc R U . . .
H19C H 0.3574 0.5684 0.6594 0.038 Uiso 1 1 calc R U . . .
C20 C 0.51205(14) 0.64679(14) 0.83129(10) 0.0149(5) Uani 1 1 d . . . . .
C21 C 0.48140(15) 0.57729(15) 0.85754(11) 0.0201(5) Uani 1 1 d . . . . .
C22 C 0.52364(16) 0.54578(16) 0.90586(11) 0.0253(6) Uani 1 1 d . . . . .
H22 H 0.5052 0.4969 0.9230 0.030 Uiso 1 1 calc R U . . .
C23 C 0.59154(16) 0.58347(17) 0.92950(11) 0.0260(6) Uani 1 1 d . . . . .
C24 C 0.61656(15) 0.65564(16) 0.90487(11) 0.0226(5) Uani 1 1 d . . . . .
H24 H 0.6615 0.6833 0.9219 0.027 Uiso 1 1 calc R U . . .
C25 C 0.57782(14) 0.68887(14) 0.85601(10) 0.0181(5) Uani 1 1 d . . . . .
C26 C 0.40340(17) 0.53851(18) 0.83750(13) 0.0315(6) Uani 1 1 d . . . . .
H26A H 0.3645 0.5802 0.8255 0.047 Uiso 1 1 calc R U . . .
H26B H 0.3801 0.5071 0.8700 0.047 Uiso 1 1 calc R U . . .
H26C H 0.4146 0.5029 0.8040 0.047 Uiso 1 1 calc R U . . .
C27 C 0.63667(19) 0.5485(2) 0.98171(13) 0.0436(8) Uani 1 1 d . . . . .
H27A H 0.6052 0.5037 0.9982 0.065 Uiso 1 1 calc R U . . .
H27B H 0.6438 0.5901 1.0119 0.065 Uiso 1 1 calc R U . . .
H27C H 0.6902 0.5290 0.9689 0.065 Uiso 1 1 calc R U . . .
C28 C 0.60328(18) 0.77026(16) 0.83391(12) 0.0282(6) Uani 1 1 d . . . . .
H28A H 0.5875 0.7759 0.7924 0.042 Uiso 1 1 calc R U . . .
H28B H 0.6626 0.7759 0.8375 0.042 Uiso 1 1 calc R U . . .
H28C H 0.5764 0.8121 0.8574 0.042 Uiso 1 1 calc R U . . .
C29 C 0.71074(15) 0.49009(14) 0.75629(11) 0.0204(5) Uani 1 1 d . . . . .
H29 H 0.6994 0.5283 0.7864 0.024 Uiso 1 1 calc R U . . .
C30 C 0.77113(15) 0.43386(14) 0.76583(12) 0.0226(5) Uani 1 1 d . . . . .
H30 H 0.8001 0.4327 0.8021 0.027 Uiso 1 1 calc R U . . .
C31 C 0.78883(15) 0.37940(14) 0.72200(12) 0.0234(5) Uani 1 1 d . . . . .
H31 H 0.8311 0.3409 0.7272 0.028 Uiso 1 1 calc R U . . .
C32 C 0.74426(15) 0.38144(15) 0.67026(12) 0.0226(5) Uani 1 1 d . . . . .
H32 H 0.7552 0.3441 0.6395 0.027 Uiso 1 1 calc R U . . .
C33 C 0.68358(15) 0.43856(14) 0.66385(11) 0.0205(5) Uani 1 1 d . . . . .
H33 H 0.6525 0.4393 0.6285 0.025 Uiso 1 1 calc R U . . .

loop_
_atom_site_aniso_label
_atom_site_aniso_U_11
_atom_site_aniso_U_22
_atom_site_aniso_U_33
_atom_site_aniso_U_23
_atom_site_aniso_U_13
_atom_site_aniso_U_12
Ru1 0.01231(10) 0.01109(9) 0.01596(10) -0.00207(7) -0.00165(7) 0.00109(7)
Cl1 0.0176(3) 0.0168(3) 0.0438(4) -0.0027(3) 0.0006(3) -0.0035(2)
Cl2 0.0179(3) 0.0143(3) 0.0381(3) -0.0039(2) -0.0018(2) -0.0025(2)
N1 0.0188(10) 0.0191(10) 0.0130(9) -0.0010(8) 0.0000(8) 0.0070(8)
N2 0.0212(10) 0.0189(10) 0.0135(9) -0.0009(8) -0.0013(8) 0.0092(8)
N3 0.0125(9) 0.0135(9) 0.0256(10) -0.0020(8) -0.0013(8) -0.0001(8)
C1 0.0244(13) 0.0216(13) 0.0255(13) 0.0019(10) -0.0025(10) 0.0089(10)
C2 0.035(3) 0.022(3) 0.019(2) 0.002(3) 0.002(2) 0.013(3)
C3 0.045(3) 0.029(3) 0.022(3) 0.003(3) 0.008(2) 0.003(3)
C4 0.049(3) 0.046(2) 0.024(3) 0.001(3) 0.008(3) 0.003(3)
C5 0.054(4) 0.048(3) 0.025(3) 0.006(2) 0.011(3) 0.013(3)
C6 0.055(4) 0.043(3) 0.021(2) -0.002(2) -0.002(2) 0.017(3)
C7 0.043(3) 0.033(3) 0.023(2) -0.005(2) -0.003(2) 0.012(2)
C2A 0.045(4) 0.028(4) 0.016(4) -0.001(4) 0.005(4) 0.014(4)
C3A 0.041(4) 0.026(4) 0.021(4) 0.005(4) 0.010(4) 0.006(4)
C4A 0.052(5) 0.038(4) 0.024(4) 0.007(4) 0.011(4) 0.011(4)
C5A 0.054(5) 0.048(4) 0.024(4) 0.008(4) 0.005(4) 0.013(4)
C6A 0.052(5) 0.050(4) 0.022(3) 0.006(3) 0.000(4) 0.011(4)
C7A 0.046(5) 0.037(5) 0.027(4) 0.002(4) -0.001(4) 0.018(4)
C8 0.0136(11) 0.0125(10) 0.0157(11) -0.0021(8) 0.0014(9) -0.0012(9)
C9 0.0273(13) 0.0294(14) 0.0169(12) -0.0008(10) 0.0002(10) 0.0161(11)
C10 0.0232(12) 0.0248(13) 0.0173(12) -0.0034(10) -0.0002(10) 0.0122(11)
C11 0.0173(11) 0.0199(12) 0.0123(10) 0.0021(9) -0.0003(9) 0.0066(9)
C12 0.0223(12) 0.0182(12) 0.0203(12) 0.0015(10) -0.0017(10) 0.0006(10)
C13 0.0243(13) 0.0269(14) 0.0201(12) 0.0060(10) 0.0017(10) -0.0052(11)
C14 0.0240(13) 0.0320(14) 0.0159(12) 0.0037(10) -0.0014(10) -0.0007(11)
C15 0.0181(12) 0.0299(14) 0.0193(12) -0.0004(10) -0.0049(10) -0.0044(10)
C16 0.0134(11) 0.0227(12) 0.0185(11) 0.0040(10) -0.0002(9) 0.0019(9)
C17 0.0318(15) 0.0244(14) 0.0294(14) 0.0040(11) -0.0069(12) -0.0065(12)
C18 0.0414(17) 0.057(2) 0.0168(13) 0.0053(13) -0.0034(12) -0.0104(15)
C19 0.0187(12) 0.0310(14) 0.0253(13) 0.0081(11) -0.0014(10) -0.0043(11)
C20 0.0157(11) 0.0170(11) 0.0121(10) -0.0013(9) 0.0006(9) 0.0054(9)
C21 0.0196(12) 0.0184(12) 0.0223(12) -0.0012(10) 0.0038(10) 0.0010(10)
C22 0.0252(13) 0.0243(13) 0.0262(13) 0.0117(11) 0.0084(11) 0.0050(11)
C23 0.0201(12) 0.0392(16) 0.0187(12) 0.0077(11) 0.0042(10) 0.0122(11)
C24 0.0149(12) 0.0347(14) 0.0182(12) -0.0022(11) 0.0002(9) 0.0031(10)
C25 0.0188(12) 0.0192(12) 0.0162(11) -0.0025(9) 0.0040(9) 0.0020(10)
C26 0.0279(14) 0.0308(15) 0.0357(15) 0.0009(12) 0.0013(12) -0.0089(12)
C27 0.0311(16) 0.072(2) 0.0278(15) 0.0207(15) 0.0022(13) 0.0179(16)
C28 0.0355(15) 0.0223(13) 0.0270(14) -0.0035(11) 0.0028(12) -0.0074(12)
C29 0.0206(12) 0.0133(11) 0.0272(13) -0.0036(10) -0.0033(10) -0.0003(10)
C30 0.0185(12) 0.0166(12) 0.0326(14) 0.0017(10) -0.0054(10) -0.0009(10)
C31 0.0157(12) 0.0128(11) 0.0417(15) 0.0040(10) 0.0001(11) 0.0019(9)
C32 0.0201(12) 0.0145(11) 0.0332(14) -0.0043(10) 0.0029(11) 0.0017(10)
C33 0.0193(12) 0.0162(11) 0.0259(13) -0.0050(10) -0.0018(10) 0.0001(9)

loop_
_atom_type_symbol
_atom_type_description
_atom_type_scat_dispersion_real
_atom_type_scat_dispersion_imag
_atom_type_scat_source
C C 0.0033 0.0016 'International Tables Vol C Tables 4.2.6.8 and 6.1.1.4'
H H 0.0000 0.0000 'International Tables Vol C Tables 4.2.6.8 and 6.1.1.4'
N N 0.0061 0.0033 'International Tables Vol C Tables 4.2.6.8 and 6.1.1.4'
Cl Cl 0.1484 0.1585 'International Tables Vol C Tables 4.2.6.8 and 6.1.1.4'
Ru Ru -1.2594 0.8363 'International Tables Vol C Tables 4.2.6.8 and 6.1.1.4'

loop_
_exptl_crystal_face_index_h
_exptl_crystal_face_index_k
_exptl_crystal_face_index_l
_exptl_crystal_face_perp_dist
0.00 0.00 1.00 0.0120
0.00 0.00 -1.00 0.0480
4.00 -1.00 0.00 0.0930
2.00 4.00 1.00 0.1130
-5.00 -2.00 -1.00 0.0790
0.00 -4.00 -1.00 0.1860

loop_
_geom_angle_atom_site_label_1
_geom_angle_atom_site_label_2
_geom_angle_atom_site_label_3
_geom_angle
C1 Ru1 C8 96.75(10)
C1 Ru1 N3 98.55(9)
C8 Ru1 N3 164.69(8)
C1 Ru1 Cl2 101.42(9)
C8 Ru1 Cl2 91.30(6)
N3 Ru1 Cl2 86.15(5)
C1 Ru1 Cl1 89.18(9)
C8 Ru1 Cl1 94.55(6)
N3 Ru1 Cl1 85.22(5)
Cl2 Ru1 Cl1 167.22(2)
C8 N1 C11 127.8(2)
C8 N1 C9 113.97(19)
C11 N1 C9 118.25(19)
C8 N2 C20 125.53(19)
C8 N2 C10 113.94(19)
C20 N2 C10 120.48(18)
C33 N3 C29 118.1(2)
C33 N3 Ru1 125.81(16)
C29 N3 Ru1 115.99(16)
C2 C1 Ru1 137.2(4)
C2A C1 Ru1 127.2(6)
C2 C1 H1 111.4
Ru1 C1 H1 111.4
C3 C2 C7 118.9(4)
C3 C2 C1 123.8(5)
C7 C2 C1 117.2(5)
C2 C3 C4 120.5(5)
C2 C3 H3 119.8
C4 C3 H3 119.8
C5 C4 C3 119.7(5)
C5 C4 H4 120.2
C3 C4 H4 120.2
C6 C5 C4 121.0(5)
C6 C5 H5 119.5
C4 C5 H5 119.5
C5 C6 C7 119.3(5)
C5 C6 H6 120.4
C7 C6 H6 120.4
C6 C7 C2 120.6(5)
C6 C7 H7 119.7
C2 C7 H7 119.7
C3A C2A C7A 116.7(7)
C3A C2A C1 126.8(10)
C7A C2A C1 116.5(10)
C4A C3A C2A 121.1(9)
C4A C3A H3A 119.5
C2A C3A H3A 119.5
C5A C4A C3A 120.1(9)
C5A C4A H4A 119.9
C3A C4A H4A 119.9
C6A C5A C4A 121.0(8)
C6A C5A H5A 119.5
C4A C5A H5A 119.5
C5A C6A C7A 118.0(9)
C5A C6A H6A 121.0
C7A C6A H6A 121.0
C6A C7A C2A 122.9(9)
C6A C7A H7A 118.5
C2A C7A H7A 118.5
N1 C8 N2 107.10(19)
N1 C8 Ru1 132.89(17)
N2 C8 Ru1 119.97(16)
N1 C9 C10 102.45(18)
N1 C9 H9A 111.3
C10 C9 H9A 111.3
N1 C9 H9B 111.3
C10 C9 H9B 111.3
H9A C9 H9B 109.2
N2 C10 C9 102.53(18)
N2 C10 H10A 111.3
C9 C10 H10A 111.3
N2 C10 H10B 111.3
C9 C10 H10B 111.3
H10A C10 H10B 109.2
C16 C11 C12 122.2(2)
C16 C11 N1 118.7(2)
C12 C11 N1 119.0(2)
C13 C12 C11 117.7(2)
C13 C12 C17 121.4(2)
C11 C12 C17 120.9(2)
C14 C13 C12 121.8(2)
C14 C13 H13 119.1
C12 C13 H13 119.1
C13 C14 C15 118.9(2)
C13 C14 C18 120.4(2)
C15 C14 C18 120.6(2)
C14 C15 C16 121.6(2)
C14 C15 H15 119.2
C16 C15 H15 119.2
C15 C16 C11 117.8(2)
C15 C16 C19 121.6(2)
C11 C16 C19 120.6(2)
C12 C17 H17A 109.5
C12 C17 H17B 109.5
H17A C17 H17B 109.5
C12 C17 H17C 109.5
H17A C17 H17C 109.5
H17B C17 H17C 109.5
C14 C18 H18A 109.5
C14 C18 H18B 109.5
H18A C18 H18B 109.5
C14 C18 H18C 109.5
H18A C18 H18C 109.5
H18B C18 H18C 109.5
C16 C19 H19A 109.5
C16 C19 H19B 109.5
H19A C19 H19B 109.5
C16 C19 H19C 109.5
H19A C19 H19C 109.5
H19B C19 H19C 109.5
C21 C20 C25 121.4(2)
C21 C20 N2 119.3(2)
C25 C20 N2 119.0(2)
C20 C21 C22 117.8(2)
C20 C21 C26 122.3(2)
C22 C21 C26 119.8(2)
C23 C22 C21 122.1(2)
C23 C22 H22 119.0
C21 C22 H22 119.0
C22 C23 C24 118.3(2)
C22 C23 C27 121.4(3)
C24 C23 C27 120.3(3)
C23 C24 C25 122.0(2)
C23 C24 H24 119.0
C25 C24 H24 119.0
C24 C25 C20 118.1(2)
C24 C25 C28 119.8(2)
C20 C25 C28 122.0(2)
C21 C26 H26A 109.5
C21 C26 H26B 109.5
H26A C26 H26B 109.5
C21 C26 H26C 109.5
H26A C26 H26C 109.5
H26B C26 H26C 109.5
C23 C27 H27A 109.5
C23 C27 H27B 109.5
H27A C27 H27B 109.5
C23 C27 H27C 109.5
H27A C27 H27C 109.5
H27B C27 H27C 109.5
C25 C28 H28A 109.5
C25 C28 H28B 109.5
H28A C28 H28B 109.5
C25 C28 H28C 109.5
H28A C28 H28C 109.5
H28B C28 H28C 109.5
N3 C29 C30 122.6(2)
N3 C29 H29 118.7
C30 C29 H29 118.7
C31 C30 C29 119.0(2)
C31 C30 H30 120.5
C29 C30 H30 120.5
C30 C31 C32 119.0(2)
C30 C31 H31 120.5
C32 C31 H31 120.5
C31 C32 C33 119.1(2)
C31 C32 H32 120.5
C33 C32 H32 120.5
N3 C33 C32 122.2(2)
N3 C33 H33 118.9
C32 C33 H33 118.9

loop_
_geom_bond_atom_site_label_1
_geom_bond_atom_site_label_2
_geom_bond_distance
Ru1 C1 1.830(3)
Ru1 C8 2.046(2)
Ru1 N3 2.1192(19)
Ru1 Cl2 2.3697(6)
Ru1 Cl1 2.3906(6)
N1 C8 1.341(3)
N1 C11 1.432(3)
N1 C9 1.479(3)
N2 C8 1.350(3)
N2 C20 1.438(3)
N2 C10 1.473(3)
N3 C33 1.342(3)
N3 C29 1.347(3)
C1 C2 1.459(5)
C1 C2A 1.480(7)
C1 H1 0.9500
C2 C3 1.388(6)
C2 C7 1.408(6)
C3 C4 1.390(6)
C3 H3 0.9500
C4 C5 1.384(8)
C4 H4 0.9500
C5 C6 1.383(8)
C5 H5 0.9500
C6 C7 1.387(6)
C6 H6 0.9500
C7 H7 0.9500
C2A C3A 1.396(9)
C2A C7A 1.412(9)
C3A C4A 1.394(8)
C3A H3A 0.9500
C4A C5A 1.385(10)
C4A H4A 0.9500
C5A C6A 1.382(11)
C5A H5A 0.9500
C6A C7A 1.392(9)
C6A H6A 0.9500
C7A H7A 0.9500
C9 C10 1.526(3)
C9 H9A 0.9900
C9 H9B 0.9900
C10 H10A 0.9900
C10 H10B 0.9900
C11 C16 1.396(3)
C11 C12 1.398(3)
C12 C13 1.392(3)
C12 C17 1.506(3)
C13 C14 1.387(4)
C13 H13 0.9500
C14 C15 1.389(4)
C14 C18 1.505(3)
C15 C16 1.393(3)
C15 H15 0.9500
C16 C19 1.504(3)
C17 H17A 0.9800
C17 H17B 0.9800
C17 H17C 0.9800
C18 H18A 0.9800
C18 H18B 0.9800
C18 H18C 0.9800
C19 H19A 0.9800
C19 H19B 0.9800
C19 H19C 0.9800
C20 C21 1.393(3)
C20 C25 1.402(3)
C21 C22 1.397(4)
C21 C26 1.502(4)
C22 C23 1.385(4)
C22 H22 0.9500
C23 C24 1.385(4)
C23 C27 1.511(4)
C24 C25 1.391(3)
C24 H24 0.9500
C25 C28 1.502(3)
C26 H26A 0.9800
C26 H26B 0.9800
C26 H26C 0.9800
C27 H27A 0.9800
C27 H27B 0.9800
C27 H27C 0.9800
C28 H28A 0.9800
C28 H28B 0.9800
C28 H28C 0.9800
C29 C30 1.378(3)
C29 H29 0.9500
C30 C31 1.375(4)
C30 H30 0.9500
C31 C32 1.381(4)
C31 H31 0.9500
C32 C33 1.383(3)
C32 H32 0.9500
C33 H33 0.9500
